data_2014870
loop_
_publ_author_name
'Paul V. Bernhardt'
'Nathan L. Kilah'

_publ_section_title
;
 Cyanocobalt(III) complexes of penta- and tetradentate-coordinated
 macrocyclic hexaamines
;
_journal_issue 5
_journal_name_full 'Acta Crystallographica Section C'
_journal_page_first m245
_journal_page_last m249
_journal_paper_doi 10.1107/S0108270105009261
_journal_volume 61
_journal_year 2005
_chemical_formula_iupac '[Co (C14 H32 N8)] [Co (C14 H30 N8)] (Cl O4)3 , 4H2 O'
_chemical_formula_moiety 'C14 H32 Co N8 3+ , C14 H30 Co N8 + , 4Cl O4 - , 4H2 O'
_chemical_formula_sum 'C28 H70 Cl4 Co2 N16 O20'
_chemical_formula_weight 1210.66
_chemical_name_systematic
;
trans-Dicyano(trans-6,13-dimethyl-1,4,8,11-tetraazacyclotetradecane-
6,13-diamine)cobalt(III) trans-dicyano(trans-6,13-dimethyl-
1,4,8,11-tetraazacyclotetradecane-6,13-diaminium)cobalt(III) tetraperchlorate
tetrahydrate
;
_space_group_IT_number 2
_symmetry_cell_setting triclinic
_symmetry_space_group_name_Hall '-P 1'
_symmetry_space_group_name_H-M 'P -1'
_atom_sites_solution_hydrogens geom
_atom_sites_solution_primary direct
_atom_sites_solution_secondary difmap
_audit_conform_dict_name cif_core.dic
_audit_conform_dict_version 2.1
_audit_creation_method 'WinGX routine CIF_UPDATE'
_cell_angle_alpha 87.805(6)
_cell_angle_beta 82.909(7)
_cell_angle_gamma 81.743(5)
_cell_formula_units_Z 1
_cell_length_a 9.0697(3)
_cell_length_b 10.5362(5)
_cell_length_c 13.3674(9)
_cell_measurement_reflns_used 25
_cell_measurement_temperature 294(2)
_cell_measurement_theta_max 13.814
_cell_measurement_theta_min 11.215
_cell_volume 1254.21(11)
_computing_cell_refinement 'CAD-4 EXPRESS'
_computing_data_collection 'CAD-4 EXPRESS (Enraf-Nonius, 1994)'
_computing_data_reduction 'XCAD4 (Harms & Wocadlo, 1995)'
_computing_molecular_graphics 'ORTEP-3 for Windows (Farrugia, 1997) and PLATON (Spek, 2003)'
_computing_publication_material 'WinGX (Farrugia, 1999)'
_computing_structure_refinement 'SHELXL97 (Sheldrick, 1997)'
_computing_structure_solution 'SHELXS86 (Sheldrick, 1986)'
_diffrn_ambient_temperature 294(2)
_diffrn_measured_fraction_theta_full 1
_diffrn_measured_fraction_theta_max 1
_diffrn_measurement_device '\k-geometry diffractometer'
_diffrn_measurement_device_type 'Enraf-Nonius CAD4'
_diffrn_measurement_method 'non-profiled \w/2\q'
_diffrn_radiation_monochromator graphite
_diffrn_radiation_type MoK\a
_diffrn_radiation_wavelength 0.71073
_diffrn_reflns_av_R_equivalents 0.0292
_diffrn_reflns_limit_h_max 10
_diffrn_reflns_limit_h_min 0
_diffrn_reflns_limit_k_max 12
_diffrn_reflns_limit_k_min -12
_diffrn_reflns_limit_l_max 15
_diffrn_reflns_limit_l_min -15
_diffrn_reflns_number 4719
_diffrn_reflns_theta_full 24.98
_diffrn_reflns_theta_max 24.98
_diffrn_reflns_theta_min 1.54
_diffrn_standards_decay_% 0
_diffrn_standards_interval_time 120
_diffrn_standards_number 3
_exptl_absorpt_coefficient_mu 0.962
_exptl_absorpt_correction_T_max 0.8055
_exptl_absorpt_correction_T_min 0.7909
_exptl_absorpt_correction_type '\y scan'
_exptl_absorpt_process_details
;
(North <i>et al.</i>, 1968)         Number of psi-scan sets used was   4
       Theta correction was applied.         Averaged transmission function
was used.         No Fourier smoothing was applied.
;
_exptl_crystal_colour yellow
_exptl_crystal_density_diffrn 1.603
_exptl_crystal_density_meas ?
_exptl_crystal_density_method 'not measured'
_exptl_crystal_description prism
_exptl_crystal_F_000 632
_exptl_crystal_size_max 0.5
_exptl_crystal_size_mid 0.2
_exptl_crystal_size_min 0.2
_refine_diff_density_max 1.196
_refine_diff_density_min -0.956
_refine_ls_extinction_coef 0.044(4)
_refine_ls_extinction_expression Fc^*^=kFc[1+0.001xFc^2^\l^3^/sin(2\q)]^-1/4^
_refine_ls_extinction_method 'SHELXL97 (Sheldrick, 1997)'
_refine_ls_goodness_of_fit_ref 1.062
_refine_ls_hydrogen_treatment constr
_refine_ls_matrix_type full
_refine_ls_number_parameters 327
_refine_ls_number_reflns 4412
_refine_ls_number_restraints 37
_refine_ls_restrained_S_all 1.126
_refine_ls_R_factor_all 0.0699
_refine_ls_R_factor_gt 0.0593
_refine_ls_shift/su_max 0
_refine_ls_shift/su_mean 0
_refine_ls_structure_factor_coef Fsqd
_refine_ls_weighting_details 'calc w = 1/[\s^2^(Fo^2^)+(0.09P)^2^+2.931P] where P=(Fo^2^+2Fc^2^)/3'
_refine_ls_weighting_scheme calc
_refine_ls_wR_factor_gt 0.1565
_refine_ls_wR_factor_ref 0.1657
_reflns_number_gt 3690
_reflns_number_total 4412
_reflns_threshold_expression I>2\s(I)
_cod_data_source_file rb1000.cif
_cod_data_source_block II
_cod_depositor_comments
;
The following automatic conversions were performed:

'_exptl_crystal_density_meas' value 'not measured' was changed to '?'
- the value is perceived as not measured.

Automatic conversion script
Id: cif_fix_values 3008 2015-01-20 13:52:24Z robertas 
;
_cod_database_code 2014870
_cod_database_fobs_code 2014870

loop_
_symmetry_equiv_pos_as_xyz
'x, y, z'
'-x, -y, -z'

loop_
_atom_site_label
_atom_site_fract_x
_atom_site_fract_y
_atom_site_fract_z
_atom_site_U_iso_or_equiv
_atom_site_adp_type
_atom_site_calc_flag
_atom_site_refinement_flags
_atom_site_occupancy
_atom_site_disorder_assembly
_atom_site_disorder_group
_atom_site_type_symbol
Cl1 0.1591(2) 0.16830(18) 0.73017(12) 0.0775(6) Uani d D 1 . . Cl
O1A 0.0080(9) 0.2296(13) 0.7623(11) 0.134(6) Uiso d PD 0.525(16) A 1 O
O1B 0.146(2) 0.1119(14) 0.6378(7) 0.150(7) Uiso d PD 0.525(16) A 1 O
O1C 0.2554(12) 0.2648(9) 0.7143(8) 0.075(3) Uiso d PD 0.525(16) A 1 O
O1D 0.2073(14) 0.0848(12) 0.8094(8) 0.093(4) Uiso d PD 0.525(16) A 1 O
O1E 0.0237(15) 0.1459(19) 0.6961(15) 0.178(9) Uiso d PD 0.475(16) A 2 O
O1F 0.1793(17) 0.1188(14) 0.8290(7) 0.094(5) Uiso d PD 0.475(16) A 2 O
O1G 0.2000(16) 0.2942(8) 0.7134(9) 0.080(4) Uiso d PD 0.475(16) A 2 O
O1H 0.2711(18) 0.0868(15) 0.6658(12) 0.172(9) Uiso d PD 0.475(16) A 2 O
Cl2A 0.6788(3) 0.89822(16) 0.8163(3) 0.0484(7) Uani d PD 0.734(10) B 1 Cl
O2D 0.7408(13) 0.8755(12) 0.9044(7) 0.172(5) Uiso d PD 0.734(10) B 1 O
Cl2B 0.6523(7) 0.9044(5) 0.7880(7) 0.065(3) Uiso d PD 0.266(10) B 2 Cl
O2E 0.5776(19) 0.9256(17) 0.7058(11) 0.097(7) Uiso d PD 0.266(10) B 2 O
O2A 0.5517(7) 0.9757(6) 0.8529(8) 0.193(5) Uani d D 1 . . O
O2B 0.7842(6) 0.9503(8) 0.7585(7) 0.193(5) Uani d D 1 . . O
O2C 0.6495(10) 0.7773(5) 0.8001(5) 0.154(4) Uani d D 1 . . O
O1 -0.0032(5) 0.4632(6) 1.2555(5) 0.107(2) Uani d . 1 . . O
H1A 0.0942 0.4664 1.2389 0.128 Uiso d R 1 . . H
H1B -0.056 0.5404 1.2612 0.128 Uiso d R 1 . . H
O2 0.0784(5) 0.7836(5) 0.7297(4) 0.0814(14) Uani d . 1 . . O
H2A 0.0251 0.8505 0.7032 0.098 Uiso d R 1 . . H
H2B 0.0203 0.7268 0.7573 0.098 Uiso d R 1 . . H
C11 0.3880(5) 0.2952(4) 0.9228(4) 0.0389(10) Uani d . 1 . . C
H11A 0.3554 0.2114 0.9324 0.047 Uiso calc R 1 . . H
H11B 0.4378 0.302 0.8547 0.047 Uiso calc R 1 . . H
C21 0.2561(5) 0.3995(4) 0.9408(4) 0.0387(10) Uani d . 1 . . C
H21A 0.1864 0.3954 0.8919 0.046 Uiso calc R 1 . . H
H21B 0.2037 0.3903 1.0079 0.046 Uiso calc R 1 . . H
C31 0.1977(5) 0.6318(4) 0.9574(3) 0.0333(9) Uani d . 1 . . C
H31A 0.1516 0.6162 1.0253 0.04 Uiso calc R 1 . . H
H31B 0.1212 0.6326 0.9126 0.04 Uiso calc R 1 . . H
C41 0.2475(5) 0.7636(4) 0.9529(3) 0.0348(10) Uani d . 1 . . C
C51 0.6335(5) 0.2243(4) 0.9789(3) 0.0351(9) Uani d . 1 . . C
H51A 0.6761 0.2371 0.9096 0.042 Uiso calc R 1 . . H
H51B 0.6095 0.1373 0.9854 0.042 Uiso calc R 1 . . H
C61 0.1108(6) 0.8625(5) 0.9857(4) 0.0530(13) Uani d . 1 . . C
H61A 0.0337 0.8569 0.9436 0.08 Uiso calc R 1 . . H
H61B 0.1393 0.947 0.9795 0.08 Uiso calc R 1 . . H
H61C 0.0738 0.8455 1.0546 0.08 Uiso calc R 1 . . H
C71 0.3761(4) 0.5109(4) 1.1281(3) 0.0277(8) Uani d . 1 . . C
N11 0.4915(4) 0.3141(3) 0.9980(3) 0.0294(7) Uani d . 1 . . N
H11 0.4462 0.292 1.0595 0.035 Uiso calc R 1 . . H
N21 0.3175(4) 0.5233(3) 0.9300(2) 0.0270(7) Uani d . 1 . . N
H21 0.3488 0.534 0.8633 0.032 Uiso calc R 1 . . H
N31 0.3000(5) 0.7999(4) 0.8451(3) 0.0398(9) Uani d . 1 . . N
H31C 0.2289 0.7922 0.8063 0.061(18) Uiso calc R 1 . . H
H31D 0.3833 0.748 0.8234 0.058(17) Uiso calc R 1 . . H
H31E 0.3189 0.8806 0.8422 0.063(18) Uiso calc R 1 . . H
N41 0.3014(5) 0.5177(4) 1.2030(3) 0.0440(9) Uani d . 1 . . N
Co1 0.5 0.5 1 0.0223(2) Uani d S 1 . . Co
C12 0.3190(6) 0.3180(5) 0.4591(4) 0.0480(12) Uani d . 1 . . C
H12A 0.2654 0.2476 0.4838 0.058 Uiso calc R 1 . . H
H12B 0.3564 0.3042 0.3887 0.058 Uiso calc R 1 . . H
C22 0.2167(5) 0.4428(5) 0.4706(4) 0.0471(12) Uani d . 1 . . C
H22A 0.1389 0.4462 0.4265 0.057 Uiso calc R 1 . . H
H22B 0.1691 0.4511 0.5395 0.057 Uiso calc R 1 . . H
C32 0.7817(5) 0.3262(5) 0.5292(4) 0.0463(12) Uani d . 1 . . C
H32A 0.8715 0.3153 0.563 0.056 Uiso calc R 1 . . H
H32B 0.813 0.3259 0.4572 0.056 Uiso calc R 1 . . H
C42 0.6966(7) 0.2131(5) 0.5574(4) 0.0515(13) Uani d . 1 . . C
C52 0.5656(7) 0.2143(4) 0.4975(4) 0.0482(12) Uani d . 1 . . C
H52A 0.6023 0.2158 0.4262 0.058 Uiso calc R 1 . . H
H52B 0.5227 0.1355 0.5121 0.058 Uiso calc R 1 . . H
C62 0.8066(9) 0.0899(6) 0.5331(5) 0.078(2) Uani d . 1 . . C
H62A 0.8906 0.0873 0.5708 0.117 Uiso calc R 1 . . H
H62B 0.8414 0.0889 0.4623 0.117 Uiso calc R 1 . . H
H62C 0.7566 0.0165 0.5511 0.117 Uiso calc R 1 . . H
C72 0.4074(5) 0.5413(4) 0.6339(3) 0.0299(9) Uani d . 1 . . C
N12 0.4457(4) 0.3248(3) 0.5187(3) 0.0366(8) Uani d . 1 . . N
H12 0.4086 0.3168 0.5848 0.044 Uiso calc R 1 . . H
N22 0.3068(4) 0.5482(4) 0.4441(3) 0.0347(8) Uani d . 1 . . N
H22 0.3285 0.5489 0.3757 0.042 Uiso calc R 1 . . H
N32 0.6371(6) 0.2241(4) 0.6652(3) 0.0585(12) Uani d . 1 . . N
H32C 0.7129 0.2236 0.7017 0.088 Uiso d R 1 . . H
H32D 0.5884 0.158 0.684 0.088 Uiso d R 1 . . H
N42 0.3591(5) 0.5657(4) 0.7144(3) 0.0427(9) Uani d . 1 . . N
Co2 0.5 0.5 0.5 0.0253(3) Uani d S 1 . . Co

loop_
_atom_site_aniso_label
_atom_site_aniso_U_11
_atom_site_aniso_U_22
_atom_site_aniso_U_33
_atom_site_aniso_U_12
_atom_site_aniso_U_13
_atom_site_aniso_U_23
Cl1 0.1027(13) 0.0910(12) 0.0530(9) -0.0546(10) -0.0184(8) 0.0010(8)
Cl2A 0.0570(12) 0.0404(11) 0.0477(13) -0.0139(8) -0.0023(11) 0.0138(8)
O2A 0.089(5) 0.107(5) 0.372(14) -0.018(4) 0.056(6) -0.120(7)
O2B 0.064(4) 0.191(8) 0.297(11) -0.004(4) 0.019(5) 0.179(8)
O2C 0.244(9) 0.066(4) 0.132(5) -0.041(5) 0.091(6) -0.027(4)
O1 0.049(3) 0.126(4) 0.148(6) -0.026(3) -0.012(3) 0.015(4)
O2 0.061(3) 0.105(4) 0.074(3) 0.012(2) -0.020(2) 0.001(3)
C11 0.046(3) 0.032(2) 0.043(3) -0.0110(19) -0.014(2) -0.0079(19)
C21 0.037(2) 0.039(2) 0.045(3) -0.0138(19) -0.0129(19) -0.001(2)
C31 0.025(2) 0.041(2) 0.032(2) 0.0011(17) -0.0010(16) 0.0013(18)
C41 0.036(2) 0.031(2) 0.032(2) 0.0089(18) 0.0013(17) -0.0024(17)
C51 0.042(2) 0.028(2) 0.033(2) 0.0045(18) -0.0033(18) -0.0055(17)
C61 0.050(3) 0.048(3) 0.053(3) 0.020(2) -0.001(2) -0.008(2)
C71 0.030(2) 0.028(2) 0.025(2) -0.0022(16) -0.0028(16) -0.0017(15)
N11 0.0349(18) 0.0247(17) 0.0286(17) -0.0037(14) -0.0041(14) -0.0013(13)
N21 0.0272(17) 0.0292(17) 0.0244(16) -0.0033(13) -0.0029(13) -0.0009(13)
N31 0.049(2) 0.035(2) 0.034(2) -0.0016(17) -0.0043(17) 0.0021(16)
N41 0.044(2) 0.054(2) 0.032(2) -0.0082(19) 0.0053(18) -0.0030(17)
Co1 0.0241(4) 0.0232(4) 0.0191(4) -0.0030(3) -0.0012(3) -0.0019(3)
C12 0.055(3) 0.052(3) 0.043(3) -0.025(2) -0.008(2) -0.005(2)
C22 0.037(2) 0.071(3) 0.037(2) -0.018(2) -0.007(2) -0.003(2)
C32 0.041(3) 0.057(3) 0.035(2) 0.017(2) -0.006(2) -0.004(2)
C42 0.074(4) 0.041(3) 0.032(2) 0.018(2) -0.006(2) 0.000(2)
C52 0.075(4) 0.030(2) 0.038(3) 0.001(2) -0.006(2) -0.0036(19)
C62 0.108(5) 0.055(4) 0.058(4) 0.039(4) -0.015(4) -0.009(3)
C72 0.031(2) 0.033(2) 0.024(2) 0.0003(17) -0.0041(16) -0.0007(16)
N12 0.051(2) 0.0337(19) 0.0257(18) -0.0105(17) -0.0029(16) -0.0007(15)
N22 0.0320(18) 0.046(2) 0.0249(17) 0.0012(16) -0.0045(14) -0.0027(15)
N32 0.090(4) 0.050(3) 0.031(2) 0.006(2) -0.007(2) 0.0035(19)
N42 0.046(2) 0.053(2) 0.026(2) 0.0052(18) -0.0024(16) -0.0031(17)
Co2 0.0278(4) 0.0290(4) 0.0182(4) -0.0019(3) -0.0019(3) -0.0018(3)

loop_
_atom_type_symbol
_atom_type_description
_atom_type_scat_dispersion_real
_atom_type_scat_dispersion_imag
_atom_type_scat_source
C C 0.0033 0.0016 'International Tables Vol C Tables 4.2.6.8 and 6.1.1.4'
H H 0 0 'International Tables Vol C Tables 4.2.6.8 and 6.1.1.4'
N N 0.0061 0.0033 'International Tables Vol C Tables 4.2.6.8 and 6.1.1.4'
O O 0.0106 0.006 'International Tables Vol C Tables 4.2.6.8 and 6.1.1.4'
Cl Cl 0.1484 0.1585 'International Tables Vol C Tables 4.2.6.8 and 6.1.1.4'
Co Co 0.3494 0.9721 'International Tables Vol C Tables 4.2.6.8 and 6.1.1.4'

loop_
_geom_angle_atom_site_label_1
_geom_angle_atom_site_label_2
_geom_angle_atom_site_label_3
_geom_angle_site_symmetry_1
_geom_angle_site_symmetry_3
_geom_angle
O1B Cl1 O1D . . 117.4(8)
O1E Cl1 O1F . . 114.3(9)
O1B Cl1 O1C . . 110.6(7)
O1D Cl1 O1C . . 108.2(7)
O1E Cl1 O1G . . 117.1(9)
O1F Cl1 O1G . . 112.7(7)
O1E Cl1 O1H . . 102.4(9)
O1F Cl1 O1H . . 103.5(9)
O1G Cl1 O1H . . 104.7(8)
O1B Cl1 O1A . . 103.6(8)
O1D Cl1 O1A . . 108.2(7)
O1C Cl1 O1A . . 108.5(7)
O2B Cl2A O2A . . 118.4(5)
O2B Cl2A O2D . . 102.0(7)
O2A Cl2A O2D . . 98.1(7)
O2B Cl2A O2C . . 121.6(6)
O2A Cl2A O2C . . 111.3(5)
O2D Cl2A O2C . . 99.3(6)
O2A Cl2B O2C . . 113.8(6)
O2A Cl2B O2E . . 97.7(9)
O2C Cl2B O2E . . 98.9(9)
O2A Cl2B O2B . . 116.9(6)
O2C Cl2B O2B . . 120.3(6)
O2E Cl2B O2B . . 103.4(9)
H1A O1 H1B . . 112.3
H2A O2 H2B . . 111.6
N11 C11 C21 . . 106.1(3)
N11 C11 H11A . . 110.5
C21 C11 H11A . . 110.5
N11 C11 H11B . . 110.5
C21 C11 H11B . . 110.5
H11A C11 H11B . . 108.7
N21 C21 C11 . . 106.6(3)
N21 C21 H21A . . 110.4
C11 C21 H21A . . 110.4
N21 C21 H21B . . 110.4
C11 C21 H21B . . 110.4
H21A C21 H21B . . 108.6
N21 C31 C41 . . 115.8(3)
N21 C31 H31A . . 108.3
C41 C31 H31A . . 108.3
N21 C31 H31B . . 108.3
C41 C31 H31B . . 108.3
H31A C31 H31B . . 107.4
N31 C41 C51 . 2_667 110.8(4)
N31 C41 C31 . . 110.1(3)
C51 C41 C31 2_667 . 113.7(3)
N31 C41 C61 . . 105.7(4)
C51 C41 C61 2_667 . 107.8(4)
C31 C41 C61 . . 108.5(4)
N11 C51 C41 . 2_667 116.0(3)
N11 C51 H51A . . 108.3
C41 C51 H51A 2_667 . 108.3
N11 C51 H51B . . 108.3
C41 C51 H51B 2_667 . 108.3
H51A C51 H51B . . 107.4
C41 C61 H61A . . 109.5
C41 C61 H61B . . 109.5
H61A C61 H61B . . 109.5
C41 C61 H61C . . 109.5
H61A C61 H61C . . 109.5
H61B C61 H61C . . 109.5
N41 C71 Co1 . . 179.1(4)
C51 N11 C11 . . 110.1(3)
C51 N11 Co1 . . 119.2(3)
C11 N11 Co1 . . 106.6(2)
C51 N11 H11 . . 106.8
C11 N11 H11 . . 106.8
Co1 N11 H11 . . 106.8
C31 N21 C21 . . 110.7(3)
C31 N21 Co1 . . 119.4(3)
C21 N21 Co1 . . 106.6(2)
C31 N21 H21 . . 106.5
C21 N21 H21 . . 106.5
Co1 N21 H21 . . 106.5
C41 N31 H31C . . 109.5
C41 N31 H31D . . 109.5
H31C N31 H31D . . 109.5
C41 N31 H31E . . 109.5
H31C N31 H31E . . 109.5
H31D N31 H31E . . 109.5
C71 Co1 C71 . 2_667 180.0000(10)
C71 Co1 N11 . . 90.15(15)
C71 Co1 N11 2_667 . 89.85(15)
C71 Co1 N11 . 2_667 89.85(15)
C71 Co1 N11 2_667 2_667 90.15(15)
N11 Co1 N11 . 2_667 180.0000(10)
C71 Co1 N21 . . 89.85(15)
C71 Co1 N21 2_667 . 90.15(15)
N11 Co1 N21 . . 86.81(14)
N11 Co1 N21 2_667 . 93.19(14)
C71 Co1 N21 . 2_667 90.15(15)
C71 Co1 N21 2_667 2_667 89.85(15)
N11 Co1 N21 . 2_667 93.19(14)
N11 Co1 N21 2_667 2_667 86.81(14)
N21 Co1 N21 . 2_667 180.0000(10)
N12 C12 C22 . . 107.5(4)
N12 C12 H12A . . 110.2
C22 C12 H12A . . 110.2
N12 C12 H12B . . 110.2
C22 C12 H12B . . 110.2
H12A C12 H12B . . 108.5
N22 C22 C12 . . 108.4(4)
N22 C22 H22A . . 110
C12 C22 H22A . . 110
N22 C22 H22B . . 110
C12 C22 H22B . . 110
H22A C22 H22B . . 108.4
N22 C32 C42 2_666 . 113.6(4)
N22 C32 H32A 2_666 . 108.8
C42 C32 H32A . . 108.8
N22 C32 H32B 2_666 . 108.8
C42 C32 H32B . . 108.8
H32A C32 H32B . . 107.7
N32 C42 C52 . . 108.1(5)
N32 C42 C32 . . 107.4(4)
C52 C42 C32 . . 112.0(4)
N32 C42 C62 . . 113.7(4)
C52 C42 C62 . . 108.3(5)
C32 C42 C62 . . 107.4(5)
N12 C52 C42 . . 113.9(4)
N12 C52 H52A . . 108.8
C42 C52 H52A . . 108.8
N12 C52 H52B . . 108.8
C42 C52 H52B . . 108.8
H52A C52 H52B . . 107.7
C42 C62 H62A . . 109.5
C42 C62 H62B . . 109.5
H62A C62 H62B . . 109.5
C42 C62 H62C . . 109.5
H62A C62 H62C . . 109.5
H62B C62 H62C . . 109.5
N42 C72 Co2 . . 176.8(4)
C52 N12 C12 . . 110.9(4)
C52 N12 Co2 . . 118.4(3)
C12 N12 Co2 . . 107.3(3)
C52 N12 H12 . . 106.5
C12 N12 H12 . . 106.5
Co2 N12 H12 . . 106.5
C22 N22 C32 . 2_666 111.0(4)
C22 N22 Co2 . . 107.1(3)
C32 N22 Co2 2_666 . 118.3(3)
C22 N22 H22 . . 106.6
C32 N22 H22 2_666 . 106.6
Co2 N22 H22 . . 106.6
C42 N32 H32C . . 109.3
C42 N32 H32D . . 109.2
H32C N32 H32D . . 109.5
C72 Co2 C72 . 2_666 180.0000(10)
C72 Co2 N12 . . 90.09(16)
C72 Co2 N12 2_666 . 89.91(16)
C72 Co2 N12 . 2_666 89.91(16)
C72 Co2 N12 2_666 2_666 90.09(16)
N12 Co2 N12 . 2_666 180.0(2)
C72 Co2 N22 . 2_666 88.44(16)
C72 Co2 N22 2_666 2_666 91.56(16)
N12 Co2 N22 . 2_666 93.14(16)
N12 Co2 N22 2_666 2_666 86.86(16)
C72 Co2 N22 . . 91.56(16)
C72 Co2 N22 2_666 . 88.44(16)
N12 Co2 N22 . . 86.86(16)
N12 Co2 N22 2_666 . 93.14(16)
N22 Co2 N22 2_666 . 180

loop_
_geom_bond_atom_site_label_1
_geom_bond_atom_site_label_2
_geom_bond_site_symmetry_2
_geom_bond_distance
_geom_bond_publ_flag
Cl1 O1E . 1.415(7) ?
Cl1 O1B . 1.415(6) ?
Cl1 O1D . 1.421(6) ?
Cl1 O1F . 1.424(6) ?
Cl1 O1C . 1.426(5) ?
Cl1 O1G . 1.431(6) ?
Cl1 O1H . 1.449(7) ?
Cl1 O1A . 1.449(6) ?
Cl2A O2B . 1.322(5) ?
Cl2A O2A . 1.362(5) ?
Cl2A O2D . 1.365(6) ?
Cl2A O2C . 1.368(5) ?
Cl2B O2A . 1.344(6) ?
Cl2B O2C . 1.346(6) ?
Cl2B O2E . 1.356(6) ?
Cl2B O2B . 1.362(5) ?
O1 H1A . 0.8885 ?
O1 H1B . 0.8842 ?
O2 H2A . 0.8832 ?
O2 H2B . 0.8934 ?
C11 N11 . 1.495(5) ?
C11 C21 . 1.506(7) ?
C11 H11A . 0.97 ?
C11 H11B . 0.97 ?
C21 N21 . 1.486(5) ?
C21 H21A . 0.97 ?
C21 H21B . 0.97 ?
C31 N21 . 1.482(5) ?
C31 C41 . 1.518(6) ?
C31 H31A . 0.97 ?
C31 H31B . 0.97 ?
C41 N31 . 1.514(6) ?
C41 C51 2_667 1.518(6) ?
C41 C61 . 1.530(6) ?
C51 N11 . 1.486(5) ?
C51 C41 2_667 1.518(6) ?
C51 H51A . 0.97 ?
C51 H51B . 0.97 ?
C61 H61A . 0.96 ?
C61 H61B . 0.96 ?
C61 H61C . 0.96 ?
C71 N41 . 1.136(6) ?
N11 Co1 . 1.972(3) yes
N11 H11 . 0.91 ?
N21 Co1 . 1.981(3) yes
C71 Co1 . 1.926(4) yes
N21 H21 . 0.91 ?
N31 H31C . 0.89 ?
N31 H31D . 0.89 ?
N31 H31E . 0.89 ?
Co1 C71 2_667 1.926(4) ?
Co1 N11 2_667 1.972(3) ?
Co1 N21 2_667 1.981(3) ?
C12 N12 . 1.489(6) ?
C12 C22 . 1.497(8) ?
C12 H12A . 0.97 ?
C12 H12B . 0.97 ?
C22 N22 . 1.478(6) ?
C22 H22A . 0.97 ?
C22 H22B . 0.97 ?
C32 N22 2_666 1.478(6) ?
C32 C42 . 1.522(8) ?
C32 H32A . 0.97 ?
C32 H32B . 0.97 ?
C42 N32 . 1.478(6) ?
C42 C52 . 1.510(8) ?
C42 C62 . 1.538(7) ?
C52 N12 . 1.485(6) ?
C52 H52A . 0.97 ?
C52 H52B . 0.97 ?
C62 H62A . 0.96 ?
C62 H62B . 0.96 ?
C62 H62C . 0.96 ?
C72 N42 . 1.136(6) ?
N12 Co2 . 1.977(4) yes
N12 H12 . 0.91 ?
N22 C32 2_666 1.478(6) ?
N22 Co2 . 1.982(3) yes
C72 Co2 . 1.918(4) yes
N22 H22 . 0.91 ?
N32 H32C . 0.89 ?
N32 H32D . 0.89 ?
Co2 C72 2_666 1.918(4) ?
Co2 N12 2_666 1.977(4) ?
Co2 N22 2_666 1.982(3) ?

loop_
_geom_hbond_atom_site_label_D
_geom_hbond_atom_site_label_H
_geom_hbond_atom_site_label_A
_geom_hbond_site_symmetry_A
_geom_hbond_distance_DH
_geom_hbond_distance_HA
_geom_hbond_distance_DA
_geom_hbond_angle_DHA
O1 H1A N41 . 0.89 2.03 2.898(6) 167
O1 H1B O1G 2_567 0.88 2.03 2.912(14) 172
O2 H2B O1 2_567 0.89 2.05 2.776(9) 138
N11 H11 O2C 2_667 0.91 2.12 3.024(7) 175
N21 H21 N42 . 0.91 2.00 2.885(5) 165
N31 H31C O2 . 0.89 1.82 2.708(6) 177
N31 H31E O2A . 0.89 2.49 3.153(8) 132
N31 H31E O1D 1_565 0.89 2.29 3.035(12) 141
N31 H31E O1F 1_565 0.89 2.65 3.388(15) 141
N12 H12 O1C . 0.91 2.19 3.048(10) 158
